data_2227818
loop_
_publ_author_name
'Choi, Hong Dae'
'Seo, Pil Ja'
'Son, Byeng Wha'
'Lee, Uk'

_publ_section_title
;
 5-Chloro-3-ethylsulfinyl-2-(4-iodophenyl)-1-benzofuran
;
_journal_coeditor_code NC2194
_journal_issue 9
_journal_name_full 'Acta Crystallographica Section E'
_journal_page_first o2449
_journal_paper_doi 10.1107/S1600536810033581
_journal_volume 66
_journal_year 2010
_chemical_formula_iupac 'C16 H12 Cl I O2 S'
_chemical_formula_moiety 'C16 H12 Cl I O2 S'
_chemical_formula_sum 'C16 H12 Cl I O2 S'
_chemical_formula_weight 430.67
_chemical_name_systematic
;
5-Chloro-3-ethylsulfinyl-2-(4-iodophenyl)-1-benzofuran
;
_space_group_IT_number 14
_symmetry_cell_setting monoclinic
_symmetry_space_group_name_Hall '-P 2yn'
_symmetry_space_group_name_H-M 'P 1 21/n 1'
_atom_sites_solution_hydrogens difmap
_atom_sites_solution_primary direct
_atom_sites_solution_secondary difmap
_cell_angle_alpha 90.00
_cell_angle_beta 107.8270(10)
_cell_angle_gamma 90.00
_cell_formula_units_Z 4
_cell_length_a 11.9782(3)
_cell_length_b 10.4604(3)
_cell_length_c 12.9624(4)
_cell_measurement_reflns_used 8003
_cell_measurement_temperature 173(2)
_cell_measurement_theta_max 27.48
_cell_measurement_theta_min 2.55
_cell_volume 1546.16(8)
_computing_cell_refinement '<i>SAINT</i> (Bruker, 2009)'
_computing_data_collection '<i>APEX2</i> (Bruker, 2009)'
_computing_data_reduction '<i>SAINT</i> (Bruker, 2009)'
_computing_molecular_graphics '<i>ORTEP-3</i> (Farrugia, 1997) and <i>DIAMOND</i> (Brandenburg, 1998)'
_computing_publication_material '<i>SHELXL97</i> (Sheldrick, 2008)'
_computing_structure_refinement '<i>SHELXL97</i> (Sheldrick, 2008)'
_computing_structure_solution '<i>SHELXS97</i> (Sheldrick, 2008)'
_diffrn_ambient_temperature 173(2)
_diffrn_detector_area_resol_mean 10.0
_diffrn_measured_fraction_theta_full 0.997
_diffrn_measured_fraction_theta_max 0.997
_diffrn_measurement_device_type 'Bruker SMART APEXII CCD'
_diffrn_measurement_method '\f and \w scans'
_diffrn_radiation_monochromator 'graphite multilayer'
_diffrn_radiation_source 'rotating anode'
_diffrn_radiation_type MoK\a
_diffrn_radiation_wavelength 0.71073
_diffrn_reflns_av_R_equivalents 0.0324
_diffrn_reflns_av_sigmaI/netI 0.0269
_diffrn_reflns_limit_h_max 15
_diffrn_reflns_limit_h_min -15
_diffrn_reflns_limit_k_max 13
_diffrn_reflns_limit_k_min -13
_diffrn_reflns_limit_l_max 15
_diffrn_reflns_limit_l_min -16
_diffrn_reflns_number 14190
_diffrn_reflns_theta_full 27.48
_diffrn_reflns_theta_max 27.48
_diffrn_reflns_theta_min 2.55
_diffrn_standards_number 0
_exptl_absorpt_coefficient_mu 2.379
_exptl_absorpt_correction_T_max 0.7456
_exptl_absorpt_correction_T_min 0.5144
_exptl_absorpt_correction_type multi-scan
_exptl_absorpt_process_details '(SADABS; Bruker, 2009)'
_exptl_crystal_colour colourless
_exptl_crystal_density_diffrn 1.850
_exptl_crystal_density_method 'not measured'
_exptl_crystal_description block
_exptl_crystal_F_000 840
_exptl_crystal_size_max 0.352
_exptl_crystal_size_mid 0.245
_exptl_crystal_size_min 0.136
_refine_diff_density_max 0.747
_refine_diff_density_min -0.905
_refine_ls_extinction_method none
_refine_ls_goodness_of_fit_ref 1.671
_refine_ls_hydrogen_treatment constr
_refine_ls_matrix_type full
_refine_ls_number_parameters 191
_refine_ls_number_reflns 3549
_refine_ls_number_restraints 0
_refine_ls_restrained_S_all 1.671
_refine_ls_R_factor_all 0.0274
_refine_ls_R_factor_gt 0.0246
_refine_ls_shift/su_max 0.001
_refine_ls_shift/su_mean 0.000
_refine_ls_structure_factor_coef Fsqd
_refine_ls_weighting_details 'calc w=1/[\s^2^(Fo^2^)+(0.0000P)^2^+0.0000P] where P=(Fo^2^+2Fc^2^)/3'
_refine_ls_weighting_scheme calc
_refine_ls_wR_factor_gt 0.0532
_refine_ls_wR_factor_ref 0.0537
_reflns_number_gt 3252
_reflns_number_total 3549
_reflns_threshold_expression I>2\s(I)
_cod_data_source_file nc2194.cif
_cod_data_source_block I
_cod_original_sg_symbol_H-M 'P 21/n'
_cod_database_code 2227818
_cod_database_fobs_code 2227818

loop_
_symmetry_equiv_pos_as_xyz
'x, y, z'
'-x+1/2, y+1/2, -z+1/2'
'-x, -y, -z'
'x-1/2, -y-1/2, z-1/2'

loop_
_atom_site_type_symbol
_atom_site_label
_atom_site_fract_x
_atom_site_fract_y
_atom_site_fract_z
_atom_site_U_iso_or_equiv
_atom_site_adp_type
_atom_site_calc_flag
_atom_site_refinement_flags
_atom_site_occupancy
_atom_site_disorder_assembly
_atom_site_disorder_group
I I 0.020729(12) 0.410793(14) 0.735141(13) 0.03083(6) Uani d . 1 . .
Cl Cl 0.91427(5) 0.77704(6) 0.50411(5) 0.03458(14) Uani d . 1 . .
S S 0.66881(5) 0.44141(5) 0.74904(5) 0.02532(12) Uani d . 1 . .
O O1 0.45082(12) 0.67491(14) 0.53906(12) 0.0240(3) Uani d . 1 . .
O O2 0.75087(15) 0.37662(16) 0.69934(15) 0.0382(4) Uani d . 1 . .
C C1 0.59438(18) 0.56061(19) 0.65608(17) 0.0217(4) Uani d . 1 . .
C C2 0.64728(18) 0.6403(2) 0.59295(17) 0.0215(4) Uani d . 1 . .
C C3 0.76078(18) 0.6605(2) 0.58850(18) 0.0243(5) Uani d . 1 . .
H H3 0.8249 0.6181 0.6349 0.029 Uiso calc R 1 . .
C C4 0.77369(19) 0.74651(19) 0.51177(18) 0.0249(5) Uani d . 1 . .
C C5 0.6793(2) 0.8095(2) 0.43905(19) 0.0287(5) Uani d . 1 . .
H H5 0.6921 0.8647 0.3875 0.034 Uiso calc R 1 . .
C C6 0.5667(2) 0.7897(2) 0.44369(19) 0.0293(5) Uani d . 1 . .
H H6 0.5023 0.8309 0.3965 0.035 Uiso calc R 1 . .
C C7 0.55461(18) 0.7064(2) 0.52149(17) 0.0229(4) Uani d . 1 . .
C C8 0.47620(18) 0.58480(19) 0.62118(17) 0.0220(4) Uani d . 1 . .
C C9 0.37422(17) 0.5421(2) 0.65070(17) 0.0222(4) Uani d . 1 . .
C C10 0.2620(2) 0.5747(2) 0.5829(2) 0.0274(5) Uani d . 1 . .
H H10 0.2541 0.6210 0.5199 0.033 Uiso calc R 1 . .
C C11 0.16345(19) 0.5382(2) 0.60939(19) 0.0290(5) Uani d . 1 . .
H H11 0.0895 0.5625 0.5654 0.035 Uiso calc R 1 . .
C C12 0.17458(18) 0.4656(2) 0.70127(18) 0.0242(5) Uani d . 1 . .
C C13 0.2839(2) 0.4300(2) 0.7671(2) 0.0335(6) Uani d . 1 . .
H H13 0.2911 0.3797 0.8279 0.040 Uiso calc R 1 . .
C C14 0.38293(19) 0.4693(2) 0.74239(19) 0.0320(5) Uani d . 1 . .
H H14 0.4566 0.4467 0.7880 0.038 Uiso calc R 1 . .
C C15 0.7574(2) 0.5465(2) 0.8530(2) 0.0342(6) Uani d . 1 . .
H H15A 0.8221 0.4984 0.9004 0.041 Uiso calc R 1 . .
H H15B 0.7900 0.6136 0.8192 0.041 Uiso calc R 1 . .
C C16 0.6874(3) 0.6064(2) 0.9197(2) 0.0447(7) Uani d . 1 . .
H H16A 0.6264 0.6589 0.8739 0.067 Uiso calc R 1 . .
H H16B 0.7382 0.6579 0.9760 0.067 Uiso calc R 1 . .
H H16C 0.6531 0.5402 0.9516 0.067 Uiso calc R 1 . .

loop_
_atom_site_aniso_label
_atom_site_aniso_U_11
_atom_site_aniso_U_22
_atom_site_aniso_U_33
_atom_site_aniso_U_12
_atom_site_aniso_U_13
_atom_site_aniso_U_23
I 0.02630(9) 0.03230(10) 0.03857(11) -0.00398(6) 0.01689(7) -0.00332(6)
Cl 0.0289(3) 0.0336(3) 0.0473(4) -0.0040(2) 0.0206(3) -0.0008(3)
S 0.0215(3) 0.0245(3) 0.0300(3) 0.0028(2) 0.0080(2) 0.0053(2)
O1 0.0194(7) 0.0275(8) 0.0247(8) 0.0010(6) 0.0061(6) 0.0032(6)
O2 0.0343(9) 0.0375(9) 0.0468(11) 0.0128(8) 0.0186(8) 0.0069(8)
C1 0.0218(10) 0.0211(10) 0.0218(12) 0.0017(8) 0.0058(8) 0.0008(8)
C2 0.0222(10) 0.0205(10) 0.0223(11) 0.0002(8) 0.0073(8) -0.0019(8)
C3 0.0210(10) 0.0236(11) 0.0282(12) 0.0021(9) 0.0076(9) 0.0000(9)
C4 0.0237(10) 0.0240(11) 0.0295(13) -0.0030(9) 0.0120(9) -0.0048(9)
C5 0.0338(12) 0.0277(12) 0.0265(13) -0.0031(10) 0.0121(10) 0.0036(9)
C6 0.0278(11) 0.0307(12) 0.0274(13) 0.0023(10) 0.0054(9) 0.0047(10)
C7 0.0202(10) 0.0246(11) 0.0235(12) -0.0010(8) 0.0062(9) -0.0017(9)
C8 0.0228(10) 0.0217(10) 0.0205(11) 0.0003(8) 0.0052(8) -0.0018(8)
C9 0.0191(10) 0.0229(10) 0.0243(12) -0.0004(8) 0.0061(8) -0.0027(9)
C10 0.0254(11) 0.0255(11) 0.0305(13) 0.0005(9) 0.0072(9) 0.0069(9)
C11 0.0191(10) 0.0288(11) 0.0362(14) 0.0018(9) 0.0042(9) 0.0045(10)
C12 0.0200(10) 0.0251(11) 0.0298(13) -0.0021(9) 0.0110(9) -0.0055(9)
C13 0.0288(12) 0.0459(15) 0.0280(14) 0.0019(11) 0.0121(10) 0.0084(11)
C14 0.0198(11) 0.0482(15) 0.0274(13) 0.0027(10) 0.0063(9) 0.0059(11)
C15 0.0295(12) 0.0372(13) 0.0291(14) -0.0065(11) -0.0012(10) 0.0073(10)
C16 0.0638(19) 0.0336(14) 0.0331(15) -0.0055(13) 0.0093(13) -0.0016(11)

loop_
_atom_type_symbol
_atom_type_description
_atom_type_scat_dispersion_real
_atom_type_scat_dispersion_imag
_atom_type_scat_source
C C 0.0033 0.0016 'International Tables Vol C Tables 4.2.6.8 and 6.1.1.4'
H H 0.0000 0.0000 'International Tables Vol C Tables 4.2.6.8 and 6.1.1.4'
O O 0.0106 0.0060 'International Tables Vol C Tables 4.2.6.8 and 6.1.1.4'
S S 0.1246 0.1234 'International Tables Vol C Tables 4.2.6.8 and 6.1.1.4'
Cl Cl 0.1484 0.1585 'International Tables Vol C Tables 4.2.6.8 and 6.1.1.4'
I I -0.4742 1.8119 'International Tables Vol C Tables 4.2.6.8 and 6.1.1.4'

loop_
_geom_angle_atom_site_label_1
_geom_angle_atom_site_label_2
_geom_angle_atom_site_label_3
_geom_angle_site_symmetry_1
_geom_angle_site_symmetry_3
_geom_angle
_geom_angle_publ_flag
C12 I O2 . 1_455 158.24(7) ?
O2 S C1 . . 106.65(10) ?
O2 S C15 . . 106.48(11) ?
C1 S C15 . . 97.87(11) ?
C7 O1 C8 . . 107.13(15) ?
C8 C1 C2 . . 107.12(18) ?
C8 C1 S . . 127.41(16) ?
C2 C1 S . . 125.09(16) ?
C7 C2 C3 . . 119.10(19) ?
C7 C2 C1 . . 105.36(18) ?
C3 C2 C1 . . 135.5(2) ?
C4 C3 C2 . . 116.9(2) ?
C4 C3 H3 . . 121.5 ?
C2 C3 H3 . . 121.5 ?
C3 C4 C5 . . 123.1(2) ?
C3 C4 Cl . . 118.77(17) ?
C5 C4 Cl . . 118.11(17) ?
C6 C5 C4 . . 119.9(2) ?
C6 C5 H5 . . 120.0 ?
C4 C5 H5 . . 120.0 ?
C7 C6 C5 . . 116.7(2) ?
C7 C6 H6 . . 121.6 ?
C5 C6 H6 . . 121.6 ?
O1 C7 C6 . . 125.38(19) ?
O1 C7 C2 . . 110.43(18) ?
C6 C7 C2 . . 124.19(19) ?
C1 C8 O1 . . 109.93(18) ?
C1 C8 C9 . . 136.1(2) ?
O1 C8 C9 . . 113.98(17) ?
C14 C9 C10 . . 118.39(19) ?
C14 C9 C8 . . 122.93(19) ?
C10 C9 C8 . . 118.68(19) ?
C11 C10 C9 . . 120.4(2) ?
C11 C10 H10 . . 119.8 ?
C9 C10 H10 . . 119.8 ?
C10 C11 C12 . . 120.1(2) ?
C10 C11 H11 . . 120.0 ?
C12 C11 H11 . . 120.0 ?
C13 C12 C11 . . 120.3(2) ?
C13 C12 I . . 121.68(17) ?
C11 C12 I . . 118.04(15) ?
C12 C13 C14 . . 119.8(2) ?
C12 C13 H13 . . 120.1 ?
C14 C13 H13 . . 120.1 ?
C13 C14 C9 . . 121.1(2) ?
C13 C14 H14 . . 119.4 ?
C9 C14 H14 . . 119.4 ?
C16 C15 S . . 112.07(18) ?
C16 C15 H15A . . 109.2 ?
S C15 H15A . . 109.2 ?
C16 C15 H15B . . 109.2 ?
S C15 H15B . . 109.2 ?
H15A C15 H15B . . 107.9 ?
C15 C16 H16A . . 109.5 ?
C15 C16 H16B . . 109.5 ?
H16A C16 H16B . . 109.5 ?
C15 C16 H16C . . 109.5 ?
H16A C16 H16C . . 109.5 ?
H16B C16 H16C . . 109.5 ?

loop_
_geom_bond_atom_site_label_1
_geom_bond_atom_site_label_2
_geom_bond_site_symmetry_2
_geom_bond_distance
_geom_bond_publ_flag
I C12 . 2.101(2) ?
I O2 1_455 3.1422(17) ?
Cl C4 . 1.746(2) ?
S O2 . 1.4928(17) ?
S C1 . 1.773(2) ?
S C15 . 1.810(2) ?
O1 C7 . 1.371(2) ?
O1 C8 . 1.384(2) ?
C1 C8 . 1.371(3) ?
C1 C2 . 1.444(3) ?
C2 C7 . 1.392(3) ?
C2 C3 . 1.394(3) ?
C3 C4 . 1.385(3) ?
C3 H3 . 0.9300 ?
C4 C5 . 1.396(3) ?
C5 C6 . 1.384(3) ?
C5 H5 . 0.9300 ?
C6 C7 . 1.374(3) ?
C6 H6 . 0.9300 ?
C8 C9 . 1.458(3) ?
C9 C14 . 1.388(3) ?
C9 C10 . 1.404(3) ?
C10 C11 . 1.380(3) ?
C10 H10 . 0.9300 ?
C11 C12 . 1.384(3) ?
C11 H11 . 0.9300 ?
C12 C13 . 1.378(3) ?
C13 C14 . 1.382(3) ?
C13 H13 . 0.9300 ?
C14 H14 . 0.9300 ?
C15 C16 . 1.513(4) ?
C15 H15A . 0.9700 ?
C15 H15B . 0.9700 ?
C16 H16A . 0.9600 ?
C16 H16B . 0.9600 ?
C16 H16C . 0.9600 ?

loop_
_geom_hbond_atom_site_label_D
_geom_hbond_atom_site_label_H
_geom_hbond_atom_site_label_A
_geom_hbond_site_symmetry_A
_geom_hbond_distance_DH
_geom_hbond_distance_HA
_geom_hbond_distance_DA
_geom_hbond_angle_DHA
C15 H15A Cg 2_646 0.97 3.04 3.750(3) 131.3

loop_
_geom_torsion_atom_site_label_1
_geom_torsion_atom_site_label_2
_geom_torsion_atom_site_label_3
_geom_torsion_atom_site_label_4
_geom_torsion_site_symmetry_1
_geom_torsion_site_symmetry_2
_geom_torsion_site_symmetry_3
_geom_torsion_site_symmetry_4
_geom_torsion
_geom_torsion_publ_flag
O2 S C1 C8 . . . . 132.8(2) ?
C15 S C1 C8 . . . . -117.3(2) ?
O2 S C1 C2 . . . . -39.1(2) ?
C15 S C1 C2 . . . . 70.8(2) ?
C8 C1 C2 C7 . . . . -1.2(2) ?
S C1 C2 C7 . . . . 172.11(16) ?
C8 C1 C2 C3 . . . . -179.9(2) ?
S C1 C2 C3 . . . . -6.6(4) ?
C7 C2 C3 C4 . . . . 0.0(3) ?
C1 C2 C3 C4 . . . . 178.6(2) ?
C2 C3 C4 C5 . . . . -1.6(3) ?
C2 C3 C4 Cl . . . . 179.06(16) ?
C3 C4 C5 C6 . . . . 1.8(3) ?
Cl C4 C5 C6 . . . . -178.83(18) ?
C4 C5 C6 C7 . . . . -0.4(3) ?
C8 O1 C7 C6 . . . . 177.6(2) ?
C8 O1 C7 C2 . . . . -1.5(2) ?
C5 C6 C7 O1 . . . . 179.7(2) ?
C5 C6 C7 C2 . . . . -1.3(3) ?
C3 C2 C7 O1 . . . . -179.39(19) ?
C1 C2 C7 O1 . . . . 1.6(2) ?
C3 C2 C7 C6 . . . . 1.5(3) ?
C1 C2 C7 C6 . . . . -177.5(2) ?
C2 C1 C8 O1 . . . . 0.3(2) ?
S C1 C8 O1 . . . . -172.77(15) ?
C2 C1 C8 C9 . . . . -177.9(2) ?
S C1 C8 C9 . . . . 9.1(4) ?
C7 O1 C8 C1 . . . . 0.7(2) ?
C7 O1 C8 C9 . . . . 179.31(17) ?
C1 C8 C9 C14 . . . . 9.4(4) ?
O1 C8 C9 C14 . . . . -168.7(2) ?
C1 C8 C9 C10 . . . . -170.0(2) ?
O1 C8 C9 C10 . . . . 11.9(3) ?
C14 C9 C10 C11 . . . . 2.0(3) ?
C8 C9 C10 C11 . . . . -178.6(2) ?
C9 C10 C11 C12 . . . . -2.1(3) ?
C10 C11 C12 C13 . . . . 0.4(3) ?
C10 C11 C12 I . . . . -178.92(17) ?
O2 I C12 C13 1_455 . . . -172.72(15) ?
O2 I C12 C11 1_455 . . . 6.6(3) ?
C11 C12 C13 C14 . . . . 1.4(4) ?
I C12 C13 C14 . . . . -179.32(18) ?
C12 C13 C14 C9 . . . . -1.5(4) ?
C10 C9 C14 C13 . . . . -0.2(4) ?
C8 C9 C14 C13 . . . . -179.6(2) ?
O2 S C15 C16 . . . . -172.90(17) ?
C1 S C15 C16 . . . . 77.08(19) ?
